data_4107294
loop_
_publ_author_name
'Chen Zhang'
'Chandra Kanta De'
'Rudrajit Mal'
'Daniel Seidel'

_publ_section_title
;
 \a-Amination of Nitrogen Heterocycles: Ring-Fused Aminals
;
_journal_name_full 'Journal of the American Chemical Society'
_journal_page_first 416
_journal_page_last 417
_journal_paper_doi 10.1021/ja077473r
_journal_volume 130
_journal_year 2008
_chemical_formula_sum 'C11 H12 Br2 N2'
_chemical_formula_weight 332.05
_chemical_name_systematic
; 
 ? 
;
_space_group_IT_number 15
_symmetry_cell_setting monoclinic
_symmetry_space_group_name_Hall '-C 2yc'
_symmetry_space_group_name_H-M 'C 1 2/c 1'
_atom_sites_solution_hydrogens geom
_atom_sites_solution_primary direct
_atom_sites_solution_secondary difmap
_audit_creation_method SHELXL-97
_cell_angle_alpha 90.00
_cell_angle_beta 103.459(1)
_cell_angle_gamma 90.00
_cell_formula_units_Z 8
_cell_length_a 16.7608(7)
_cell_length_b 8.7196(4)
_cell_length_c 15.6479(6)
_cell_measurement_reflns_used 8918
_cell_measurement_temperature 100(2)
_cell_measurement_theta_max 31.99
_cell_measurement_theta_min 2.50
_cell_volume 2224.10(16)
_computing_cell_refinement 'Bruker SMART'
_computing_data_collection 'Bruker SMART'
_computing_data_reduction 'Bruker SAINT'
_computing_molecular_graphics 'Bruker SHELXTL'
_computing_publication_material 'Bruker SHELXTL'
_computing_structure_refinement 'SHELXL-97 (Sheldrick, 1997)'
_computing_structure_solution 'SHELXS-97 (Sheldrick, 1990)'
_diffrn_ambient_temperature 100(2)
_diffrn_measured_fraction_theta_full 0.994
_diffrn_measured_fraction_theta_max 0.994
_diffrn_measurement_device_type 'CCD area detector'
_diffrn_measurement_method 'phi and omega scans'
_diffrn_radiation_monochromator graphite
_diffrn_radiation_source 'fine-focus sealed tube'
_diffrn_radiation_type MoK\a
_diffrn_radiation_wavelength 0.71073
_diffrn_reflns_av_R_equivalents 0.0257
_diffrn_reflns_av_sigmaI/netI 0.0240
_diffrn_reflns_limit_h_max 24
_diffrn_reflns_limit_h_min -24
_diffrn_reflns_limit_k_max 12
_diffrn_reflns_limit_k_min -12
_diffrn_reflns_limit_l_max 23
_diffrn_reflns_limit_l_min -23
_diffrn_reflns_number 14344
_diffrn_reflns_theta_full 32.04
_diffrn_reflns_theta_max 32.04
_diffrn_reflns_theta_min 2.50
_diffrn_standards_decay_% 0
_diffrn_standards_interval_time 0
_diffrn_standards_number 0
_exptl_absorpt_coefficient_mu 7.256
_exptl_absorpt_correction_T_max 0.5306
_exptl_absorpt_correction_T_min 0.1594
_exptl_absorpt_correction_type numerical
_exptl_absorpt_process_details 'Bruker SAINT (XPREP)'
_exptl_crystal_colour colourless
_exptl_crystal_density_diffrn 1.983
_exptl_crystal_description lathe
_exptl_crystal_F_000 1296
_exptl_crystal_size_max 0.40
_exptl_crystal_size_mid 0.20
_exptl_crystal_size_min 0.10
_refine_diff_density_max 0.699
_refine_diff_density_min -0.611
_refine_diff_density_rms 0.112
_refine_ls_extinction_method none
_refine_ls_goodness_of_fit_ref 1.005
_refine_ls_hydrogen_treatment mixed
_refine_ls_matrix_type full
_refine_ls_number_parameters 140
_refine_ls_number_reflns 3845
_refine_ls_number_restraints 0
_refine_ls_restrained_S_all 1.005
_refine_ls_R_factor_all 0.0277
_refine_ls_R_factor_gt 0.0228
_refine_ls_shift/su_max 0.002
_refine_ls_shift/su_mean 0.000
_refine_ls_structure_factor_coef Fsqd
_refine_ls_weighting_details 'calc w=1/[\s^2^(Fo^2^)+(0.0310P)^2^+2.5000P] where P=(Fo^2^+2Fc^2^)/3'
_refine_ls_weighting_scheme calc
_refine_ls_wR_factor_gt 0.0557
_refine_ls_wR_factor_ref 0.0572
_reflns_number_gt 3437
_reflns_number_total 3845
_reflns_threshold_expression >2sigma(I)
_cod_data_source_file ja077473r-file002.cif
_cod_data_source_block chen246
_cod_original_cell_volume 2224.09(16)
_cod_database_code 4107294

loop_
_symmetry_equiv_pos_as_xyz
'x, y, z'
'-x, y, -z+1/2'
'x+1/2, y+1/2, z'
'-x+1/2, y+1/2, -z+1/2'
'-x, -y, -z'
'x, -y, z-1/2'
'-x+1/2, -y+1/2, -z'
'x+1/2, -y+1/2, z-1/2'

loop_
_atom_site_label
_atom_site_type_symbol
_atom_site_fract_x
_atom_site_fract_y
_atom_site_fract_z
_atom_site_U_iso_or_equiv
_atom_site_adp_type
_atom_site_occupancy
_atom_site_symmetry_multiplicity
_atom_site_calc_flag
_atom_site_refinement_flags
Br1 Br 0.927450(10) 0.739548(17) -0.158070(10) 0.01445(5) Uani 1 1 d .
Br2 Br 0.848772(11) 0.118331(18) -0.106710(11) 0.01879(5) Uani 1 1 d .
N1 N 0.91778(9) 0.76438(15) 0.03686(9) 0.0142(2) Uani 1 1 d .
H1 H 0.9347(16) 0.830(3) 0.0053(17) 0.030(6) Uiso 1 1 d .
N2 N 0.87960(8) 0.69589(16) 0.17110(9) 0.0137(2) Uani 1 1 d .
C1 C 0.90312(9) 0.61853(17) 0.00337(10) 0.0119(3) Uani 1 1 d .
C2 C 0.90345(9) 0.58180(17) -0.08382(10) 0.0124(3) Uani 1 1 d .
C3 C 0.88772(9) 0.43500(17) -0.11815(10) 0.0127(3) Uani 1 1 d .
H3 H 0.8898 0.4127 -0.1770 0.015 Uiso 1 1 calc R
C4 C 0.86893(9) 0.32196(18) -0.06347(10) 0.0137(3) Uani 1 1 d .
C5 C 0.86561(10) 0.35384(18) 0.02236(10) 0.0141(3) Uani 1 1 d .
H5 H 0.8512 0.2754 0.0581 0.017 Uiso 1 1 calc R
C6 C 0.88337(9) 0.50007(18) 0.05615(10) 0.0128(3) Uani 1 1 d .
C7 C 0.88576(10) 0.53347(18) 0.15157(10) 0.0154(3) Uani 1 1 d .
H7A H 0.8400 0.4782 0.1682 0.019 Uiso 1 1 calc R
H7B H 0.9377 0.4929 0.1883 0.019 Uiso 1 1 calc R
C8 C 0.93290(9) 0.79100(18) 0.13222(10) 0.0135(3) Uani 1 1 d .
H8 H 0.9919 0.7745 0.1617 0.016 Uiso 1 1 calc R
C9 C 0.90515(10) 0.95227(19) 0.14859(11) 0.0166(3) Uani 1 1 d .
H9A H 0.9182 1.0257 0.1055 0.020 Uiso 1 1 calc R
H9B H 0.9316 0.9874 0.2087 0.020 Uiso 1 1 calc R
C10 C 0.81174(10) 0.9359(2) 0.13697(12) 0.0187(3) Uani 1 1 d .
H10A H 0.7822 0.9770 0.0793 0.022 Uiso 1 1 calc R
H10B H 0.7932 0.9914 0.1840 0.022 Uiso 1 1 calc R
C11 C 0.79657(10) 0.76207(19) 0.14260(12) 0.0173(3) Uani 1 1 d .
H11A H 0.7634 0.7399 0.1859 0.021 Uiso 1 1 calc R
H11B H 0.7679 0.7207 0.0847 0.021 Uiso 1 1 calc R

loop_
_atom_site_aniso_label
_atom_site_aniso_U_11
_atom_site_aniso_U_22
_atom_site_aniso_U_33
_atom_site_aniso_U_23
_atom_site_aniso_U_13
_atom_site_aniso_U_12
Br1 0.01926(8) 0.01305(7) 0.01253(7) 0.00135(5) 0.00676(6) -0.00053(5)
Br2 0.02740(9) 0.01229(8) 0.01791(8) -0.00271(5) 0.00777(6) -0.00322(6)
N1 0.0200(6) 0.0122(6) 0.0109(6) -0.0011(5) 0.0047(5) -0.0029(5)
N2 0.0138(6) 0.0159(6) 0.0115(6) -0.0006(5) 0.0035(5) 0.0011(5)
C1 0.0117(6) 0.0125(6) 0.0116(6) 0.0000(5) 0.0027(5) 0.0014(5)
C2 0.0132(6) 0.0130(6) 0.0113(6) 0.0017(5) 0.0032(5) 0.0005(5)
C3 0.0130(6) 0.0137(6) 0.0114(6) -0.0002(5) 0.0028(5) 0.0015(5)
C4 0.0151(6) 0.0115(6) 0.0146(7) -0.0012(5) 0.0034(5) 0.0007(5)
C5 0.0158(6) 0.0138(6) 0.0127(6) 0.0026(5) 0.0028(5) 0.0011(5)
C6 0.0146(6) 0.0134(6) 0.0104(6) 0.0014(5) 0.0029(5) 0.0016(5)
C7 0.0209(7) 0.0153(7) 0.0100(6) 0.0011(5) 0.0034(5) 0.0021(6)
C8 0.0129(6) 0.0158(7) 0.0113(6) -0.0023(5) 0.0017(5) 0.0014(5)
C9 0.0166(7) 0.0158(7) 0.0164(7) -0.0046(6) 0.0018(6) 0.0004(6)
C10 0.0148(7) 0.0201(8) 0.0205(8) -0.0007(6) 0.0026(6) 0.0040(6)
C11 0.0123(6) 0.0215(8) 0.0179(7) -0.0009(6) 0.0028(6) 0.0018(6)

loop_
_atom_type_symbol
_atom_type_description
_atom_type_scat_dispersion_real
_atom_type_scat_dispersion_imag
_atom_type_scat_source
C C 0.0033 0.0016 'International Tables Vol C Tables 4.2.6.8 and 6.1.1.4'
H H 0.0000 0.0000 'International Tables Vol C Tables 4.2.6.8 and 6.1.1.4'
N N 0.0061 0.0033 'International Tables Vol C Tables 4.2.6.8 and 6.1.1.4'
Br Br -0.2901 2.4595 'International Tables Vol C Tables 4.2.6.8 and 6.1.1.4'

loop_
_geom_angle_atom_site_label_1
_geom_angle_atom_site_label_2
_geom_angle_atom_site_label_3
_geom_angle
C1 N1 C8 120.34(13)
C1 N1 H1 117.2(18)
C8 N1 H1 118.8(18)
C8 N2 C7 112.74(12)
C8 N2 C11 106.19(13)
C7 N2 C11 115.10(13)
N1 C1 C2 122.74(14)
N1 C1 C6 119.98(14)
C2 C1 C6 117.22(14)
C3 C2 C1 122.89(14)
C3 C2 Br1 118.55(11)
C1 C2 Br1 118.56(11)
C4 C3 C2 117.75(14)
C4 C3 H3 121.1
C2 C3 H3 121.1
C5 C4 C3 121.40(14)
C5 C4 Br2 119.22(12)
C3 C4 Br2 119.37(12)
C4 C5 C6 120.07(14)
C4 C5 H5 120.0
C6 C5 H5 120.0
C5 C6 C1 120.63(14)
C5 C6 C7 120.52(14)
C1 C6 C7 118.79(14)
N2 C7 C6 114.02(13)
N2 C7 H7A 108.7
C6 C7 H7A 108.7
N2 C7 H7B 108.7
C6 C7 H7B 108.7
H7A C7 H7B 107.6
N2 C8 N1 110.91(13)
N2 C8 C9 102.43(12)
N1 C8 C9 109.21(13)
N2 C8 H8 111.3
N1 C8 H8 111.3
C9 C8 H8 111.3
C8 C9 C10 103.68(13)
C8 C9 H9A 111.0
C10 C9 H9A 111.0
C8 C9 H9B 111.0
C10 C9 H9B 111.0
H9A C9 H9B 109.0
C9 C10 C11 105.13(13)
C9 C10 H10A 110.7
C11 C10 H10A 110.7
C9 C10 H10B 110.7
C11 C10 H10B 110.7
H10A C10 H10B 108.8
N2 C11 C10 104.18(13)
N2 C11 H11A 110.9
C10 C11 H11A 110.9
N2 C11 H11B 110.9
C10 C11 H11B 110.9
H11A C11 H11B 108.9

loop_
_geom_bond_atom_site_label_1
_geom_bond_atom_site_label_2
_geom_bond_distance
Br1 C2 1.9030(15)
Br2 C4 1.9021(15)
N1 C1 1.3756(19)
N1 C8 1.473(2)
N1 H1 0.85(3)
N2 C8 1.452(2)
N2 C7 1.458(2)
N2 C11 1.476(2)
C1 C2 1.403(2)
C1 C6 1.409(2)
C2 C3 1.389(2)
C3 C4 1.389(2)
C3 H3 0.9500
C4 C5 1.385(2)
C5 C6 1.386(2)
C5 H5 0.9500
C6 C7 1.513(2)
C7 H7A 0.9900
C7 H7B 0.9900
C8 C9 1.521(2)
C8 H8 1.0000
C9 C10 1.540(2)
C9 H9A 0.9900
C9 H9B 0.9900
C10 C11 1.542(2)
C10 H10A 0.9900
C10 H10B 0.9900
C11 H11A 0.9900
C11 H11B 0.9900

loop_
_geom_hbond_atom_site_label_D
_geom_hbond_atom_site_label_H
_geom_hbond_atom_site_label_A
_geom_hbond_distance_DH
_geom_hbond_distance_HA
_geom_hbond_distance_DA
_geom_hbond_angle_DHA
_geom_hbond_site_symmetry_A
C3 H3 N2 0.95 2.53 3.462(2) 168.2 6_565
N1 H1 Br1 0.85(3) 2.65(3) 3.0996(14) 114(2) .
C7 H7B Br1 0.99 3.18 3.7496(16) 118.1 6_566
C7 H7B Br1 0.99 3.15 3.9156(16) 135.0 5_765
C9 H9B Br1 0.99 3.18 3.9985(16) 141.4 6_576
C11 H11A Br1 0.99 3.13 3.8184(17) 127.7 7_665
N1 H1 Br2 0.85(3) 3.21(3) 3.8342(14) 133(2) 1_565
C7 H7A Br2 0.99 3.20 4.0512(17) 145.2 7_655
C8 H8 Br2 1.00 3.13 3.8542(16) 130.2 5_765

loop_
_geom_torsion_atom_site_label_1
_geom_torsion_atom_site_label_2
_geom_torsion_atom_site_label_3
_geom_torsion_atom_site_label_4
_geom_torsion
C8 N1 C1 C2 -167.84(14)
C8 N1 C1 C6 15.0(2)
N1 C1 C2 C3 -179.22(15)
C6 C1 C2 C3 -1.9(2)
N1 C1 C2 Br1 1.4(2)
C6 C1 C2 Br1 178.64(11)
C1 C2 C3 C4 1.7(2)
Br1 C2 C3 C4 -178.91(11)
C2 C3 C4 C5 0.2(2)
C2 C3 C4 Br2 -178.92(11)
C3 C4 C5 C6 -1.7(2)
Br2 C4 C5 C6 177.40(12)
C4 C5 C6 C1 1.4(2)
C4 C5 C6 C7 -175.69(14)
N1 C1 C6 C5 177.71(14)
C2 C1 C6 C5 0.4(2)
N1 C1 C6 C7 -5.1(2)
C2 C1 C6 C7 177.52(13)
C8 N2 C7 C6 -46.16(18)
C11 N2 C7 C6 75.85(17)
C5 C6 C7 N2 -161.88(14)
C1 C6 C7 N2 20.9(2)
C7 N2 C8 N1 54.55(17)
C11 N2 C8 N1 -72.37(15)
C7 N2 C8 C9 170.97(13)
C11 N2 C8 C9 44.05(15)
C1 N1 C8 N2 -39.59(19)
C1 N1 C8 C9 -151.75(14)
N2 C8 C9 C10 -36.57(15)
N1 C8 C9 C10 81.06(16)
C8 C9 C10 C11 16.52(17)
C8 N2 C11 C10 -33.22(16)
C7 N2 C11 C10 -158.71(13)
C9 C10 C11 N2 9.11(17)
